data_7103997
loop_
_publ_author_name
'Braunstein, Pierre'
'Morise, Xavier'
'B\'enard, Marc'
'Rohmer, Marie-Madeleine'
'Welter, Richard'

_publ_section_title
;
 A quasi-covalent metal--metal bond in an early--late heterobimetallic
 Ti--Pt complex stabilized by phosphinoenolate ligands
;
_journal_coden_ASTM CHCOFS
_journal_issue 5
_journal_name_full
;
 Chemical Communications (Cambridge, United Kingdom)
;
_journal_page_first 610
_journal_page_last 611
_journal_paper_doi 10.1039/b211289m
_journal_year 2003
_chemical_formula_moiety 'C50 H42 O2 P2 Pt Ti, C Cl2, 2(C0.3Cl0.6), C0.4Cl0.8'
_chemical_formula_sum 'C52 H42 Cl4 O2 P2 Pt Ti'
_chemical_formula_weight 1145.59
_space_group_IT_number 2
_symmetry_cell_setting triclinic
_symmetry_space_group_name_Hall '-P 1'
_symmetry_space_group_name_H-M 'P -1'
_atom_sites_solution_hydrogens geom
_atom_sites_solution_primary direct
_atom_sites_solution_secondary difmap
_audit_creation_method SHELXL-97
_cell_angle_alpha 65.104(10)
_cell_angle_beta 81.432(10)
_cell_angle_gamma 86.044(10)
_cell_formula_units_Z 2
_cell_length_a 11.963(2)
_cell_length_b 15.433(3)
_cell_length_c 16.420(4)
_cell_measurement_reflns_used 12153
_cell_measurement_temperature 173(2)
_cell_measurement_theta_max 27.39
_cell_measurement_theta_min 3.05
_cell_volume 2719.0(10)
_computing_cell_refinement 'Denzo (Nonius B.V., 1998)'
_computing_data_collection 'Collect (Nonius B.V., 1998)'
_computing_data_reduction 'Denzo (Nonius B.V., 1998)'
_computing_molecular_graphics 'PLATON 98 (Spek, 1998)'
_computing_publication_material 'SHELXL-97 (Sheldrick, 1997)'
_computing_structure_refinement 'SHELXL-97 (Sheldrick, 1997)'
_computing_structure_solution 'SHELXS-97 (Sheldrick, 1997)'
_diffrn_ambient_temperature 173(2)
_diffrn_measured_fraction_theta_full 0.992
_diffrn_measured_fraction_theta_max 0.992
_diffrn_measurement_device_type KappaCCD
_diffrn_measurement_method '\p scans'
_diffrn_radiation_monochromator graphite
_diffrn_radiation_source 'fine-focus sealed tube'
_diffrn_radiation_type MoK\a
_diffrn_radiation_wavelength 0.71073
_diffrn_reflns_av_R_equivalents 0.0000
_diffrn_reflns_av_sigmaI/netI 0.1040
_diffrn_reflns_limit_h_max 15
_diffrn_reflns_limit_h_min 0
_diffrn_reflns_limit_k_max 19
_diffrn_reflns_limit_k_min -19
_diffrn_reflns_limit_l_max 21
_diffrn_reflns_limit_l_min -16
_diffrn_reflns_number 12253
_diffrn_reflns_theta_full 27.39
_diffrn_reflns_theta_max 27.39
_diffrn_reflns_theta_min 3.05
_exptl_absorpt_coefficient_mu 3.007
_exptl_absorpt_correction_type none
_exptl_crystal_colour Yellow
_exptl_crystal_density_diffrn 1.399
_exptl_crystal_density_method 'not measured'
_exptl_crystal_description prism
_exptl_crystal_F_000 1136
_exptl_crystal_size_max 0.15
_exptl_crystal_size_mid 0.12
_exptl_crystal_size_min 0.10
_refine_diff_density_max 1.499
_refine_diff_density_min -1.669
_refine_diff_density_rms 0.195
_refine_ls_extinction_method none
_refine_ls_goodness_of_fit_ref 1.029
_refine_ls_hydrogen_treatment mixed
_refine_ls_matrix_type full
_refine_ls_number_parameters 577
_refine_ls_number_reflns 10153
_refine_ls_number_restraints 13
_refine_ls_restrained_S_all 1.030
_refine_ls_R_factor_all 0.0957
_refine_ls_R_factor_gt 0.0696
_refine_ls_shift/su_max 0.002
_refine_ls_shift/su_mean 0.001
_refine_ls_structure_factor_coef Fsqd
_refine_ls_weighting_details 'calc w=1/[\s^2^(Fo^2^)+(0.1032P)^2^+17.0089P] where P=(Fo^2^+2Fc^2^)/3'
_refine_ls_weighting_scheme calc
_refine_ls_wR_factor_gt 0.1844
_refine_ls_wR_factor_ref 0.2009
_reflns_number_gt 7873
_reflns_number_total 12253
_reflns_threshold_expression >2sigma(I)
_cod_data_source_file b211289m.txt
_cod_data_source_block st671
_cod_database_code 7103997

loop_
_symmetry_equiv_pos_as_xyz
'x, y, z'
'-x, -y, -z'

loop_
_atom_site_label
_atom_site_type_symbol
_atom_site_fract_x
_atom_site_fract_y
_atom_site_fract_z
_atom_site_U_iso_or_equiv
_atom_site_adp_type
_atom_site_occupancy
_atom_site_symmetry_multiplicity
_atom_site_calc_flag
_atom_site_refinement_flags
_atom_site_disorder_assembly
_atom_site_disorder_group
Pt Pt 0.06450(3) 0.19723(3) 0.69395(3) 0.02869(15) Uani 1 1 d . . .
Ti Ti 0.28229(15) 0.13503(12) 0.68276(13) 0.0311(4) Uani 1 1 d . . .
P1 P 0.0284(2) 0.10978(17) 0.62347(18) 0.0289(5) Uani 1 1 d . . .
C1 C 0.0903(9) -0.0061(7) 0.6466(7) 0.036(2) Uani 1 1 d . . .
H1 H 0.0424 -0.0587 0.6617 0.043 Uiso 1 1 calc . . .
C2 C 0.2015(8) -0.0201(6) 0.6431(7) 0.029(2) Uani 1 1 d . . .
O1 O 0.2689(6) 0.0532(5) 0.6236(5) 0.0366(16) Uani 1 1 d . . .
C3 C 0.0618(8) 0.1765(7) 0.5011(7) 0.031(2) Uani 1 1 d . . .
C4 C 0.1143(10) 0.1349(8) 0.4451(8) 0.040(3) Uani 1 1 d . . .
H4 H 0.1354 0.0693 0.4707 0.048 Uiso 1 1 calc . . .
C5 C 0.1364(11) 0.1876(10) 0.3526(10) 0.056(3) Uani 1 1 d . . .
H5 H 0.1745 0.1578 0.3160 0.067 Uiso 1 1 calc . . .
C6 C 0.1044(12) 0.2827(10) 0.3118(8) 0.055(3) Uani 1 1 d . . .
H6 H 0.1199 0.3179 0.2481 0.066 Uiso 1 1 calc . . .
C7 C 0.0486(12) 0.3257(8) 0.3671(8) 0.050(3) Uani 1 1 d . . .
H7 H 0.0242 0.3904 0.3411 0.060 Uiso 1 1 calc . . .
C8 C 0.0296(9) 0.2718(7) 0.4607(8) 0.039(2) Uani 1 1 d . . .
H8 H -0.0066 0.3014 0.4981 0.047 Uiso 1 1 calc . . .
C9 C -0.1207(8) 0.0774(7) 0.6401(7) 0.030(2) Uani 1 1 d . . .
C10 C -0.1743(10) 0.0319(8) 0.7277(8) 0.040(3) Uani 1 1 d . . .
H10 H -0.1341 0.0200 0.7771 0.048 Uiso 1 1 calc . . .
C11 C -0.2870(11) 0.0031(9) 0.7446(8) 0.049(3) Uani 1 1 d . . .
H11 H -0.3237 -0.0265 0.8050 0.059 Uiso 1 1 calc . . .
C12 C -0.3440(9) 0.0179(10) 0.6733(9) 0.051(3) Uani 1 1 d . . .
H12 H -0.4201 -0.0027 0.6846 0.062 Uiso 1 1 calc . . .
C13 C -0.2918(10) 0.0625(9) 0.5850(9) 0.045(3) Uani 1 1 d . . .
H13 H -0.3324 0.0718 0.5363 0.054 Uiso 1 1 calc . . .
C14 C -0.1812(10) 0.0937(8) 0.5666(8) 0.039(2) Uani 1 1 d . . .
H14 H -0.1462 0.1254 0.5058 0.047 Uiso 1 1 calc . . .
P2 P -0.1086(2) 0.27176(17) 0.71240(18) 0.0307(6) Uani 1 1 d . . .
C15 C -0.0639(9) 0.3549(7) 0.7499(8) 0.037(2) Uani 1 1 d . . .
H15 H -0.1128 0.4034 0.7564 0.045 Uiso 1 1 calc . . .
C16 C 0.0437(9) 0.3449(7) 0.7685(7) 0.035(2) Uani 1 1 d . . .
O2 O 0.1174(6) 0.2854(5) 0.7509(5) 0.0334(15) Uani 1 1 d . . .
C17 C -0.1734(8) 0.3393(7) 0.6106(7) 0.033(2) Uani 1 1 d . . .
C18 C -0.1301(9) 0.4305(7) 0.5489(7) 0.036(2) Uani 1 1 d . . .
H18 H -0.0774 0.4606 0.5664 0.043 Uiso 1 1 calc . . .
C19 C -0.1631(10) 0.4750(7) 0.4658(8) 0.045(3) Uani 1 1 d . . .
H19 H -0.1328 0.5360 0.4260 0.054 Uiso 1 1 calc . . .
C20 C -0.2412(10) 0.4338(8) 0.4359(8) 0.045(3) Uani 1 1 d . . .
H20 H -0.2618 0.4648 0.3766 0.054 Uiso 1 1 calc . . .
C21 C -0.2868(9) 0.3452(8) 0.4977(8) 0.039(2) Uani 1 1 d . . .
H21 H -0.3419 0.3166 0.4809 0.047 Uiso 1 1 calc . . .
C22 C -0.2526(8) 0.2985(6) 0.5833(7) 0.030(2) Uani 1 1 d . . .
H22 H -0.2837 0.2380 0.6236 0.036 Uiso 1 1 calc . . .
C23 C -0.2261(9) 0.2109(7) 0.7986(7) 0.035(2) Uani 1 1 d . . .
C24 C -0.2025(10) 0.1291(8) 0.8725(8) 0.046(3) Uani 1 1 d . . .
H24 H -0.1279 0.1036 0.8749 0.055 Uiso 1 1 calc . . .
C25 C -0.2875(14) 0.0837(9) 0.9438(9) 0.061(4) Uani 1 1 d . . .
H25 H -0.2703 0.0287 0.9952 0.073 Uiso 1 1 calc . . .
C26 C -0.3964(12) 0.1189(10) 0.9393(9) 0.058(3) Uani 1 1 d . . .
H26 H -0.4551 0.0867 0.9866 0.070 Uiso 1 1 calc . . .
C27 C -0.4202(11) 0.2010(10) 0.8660(9) 0.053(3) Uani 1 1 d . . .
H27 H -0.4947 0.2266 0.8634 0.063 Uiso 1 1 calc . . .
C28 C -0.3367(10) 0.2448(8) 0.7978(8) 0.043(3) Uani 1 1 d . . .
H28 H -0.3544 0.3009 0.7474 0.052 Uiso 1 1 calc . . .
C29 C 0.2606(10) -0.1122(8) 0.6559(8) 0.041(3) Uani 1 1 d . . .
C30 C 0.3775(10) -0.1167(10) 0.6445(9) 0.052(3) Uani 1 1 d . . .
H30 H 0.4195 -0.0604 0.6278 0.063 Uiso 1 1 calc . . .
C31 C 0.4352(13) -0.2026(11) 0.6571(11) 0.068(4) Uani 1 1 d . . .
H31 H 0.5154 -0.2050 0.6498 0.082 Uiso 1 1 calc . . .
C32 C 0.3734(17) -0.2829(11) 0.6801(11) 0.080(5) Uani 1 1 d . . .
H32 H 0.4120 -0.3411 0.6875 0.096 Uiso 1 1 calc . . .
C33 C 0.2568(16) -0.2820(9) 0.6931(10) 0.069(4) Uani 1 1 d . . .
H33 H 0.2162 -0.3389 0.7090 0.083 Uiso 1 1 calc . . .
C34 C 0.1990(11) -0.1977(8) 0.6826(8) 0.046(3) Uani 1 1 d . . .
H34 H 0.1188 -0.1970 0.6932 0.055 Uiso 1 1 calc . . .
C35 C 0.0906(11) 0.4034(7) 0.8093(7) 0.041(3) Uani 1 1 d . . .
C36 C 0.2023(13) 0.3948(10) 0.8220(9) 0.059(4) Uani 1 1 d . . .
H36 H 0.2508 0.3546 0.8015 0.071 Uiso 1 1 calc . . .
C37 C 0.2452(15) 0.4432(11) 0.8636(11) 0.074(5) Uani 1 1 d . . .
H37 H 0.3230 0.4369 0.8712 0.089 Uiso 1 1 calc . . .
C38 C 0.1745(17) 0.5016(10) 0.8948(10) 0.075(5) Uani 1 1 d . . .
H38 H 0.2035 0.5348 0.9243 0.090 Uiso 1 1 calc . . .
C39 C 0.0657(15) 0.5103(9) 0.8826(9) 0.066(4) Uani 1 1 d . . .
H39 H 0.0175 0.5509 0.9028 0.079 Uiso 1 1 calc . . .
C40 C 0.0227(12) 0.4616(9) 0.8417(9) 0.055(3) Uani 1 1 d . . .
H40 H -0.0554 0.4678 0.8352 0.066 Uiso 1 1 calc . . .
C41 C 0.3318(10) 0.2353(8) 0.5281(8) 0.045(3) Uani 1 1 d . . .
H41 H 0.3071 0.2197 0.4836 0.053 Uiso 1 1 calc . . .
C42 C 0.4338(10) 0.2043(9) 0.5647(9) 0.050(3) Uani 1 1 d . . .
H42 H 0.4898 0.1644 0.5502 0.060 Uiso 1 1 calc . . .
C43 C 0.4361(11) 0.2459(10) 0.6293(10) 0.064(4) Uani 1 1 d . . .
H43 H 0.4949 0.2394 0.6645 0.077 Uiso 1 1 calc . . .
C44 C 0.3357(11) 0.2970(9) 0.6297(9) 0.053(3) Uani 1 1 d . . .
H44 H 0.3133 0.3301 0.6669 0.064 Uiso 1 1 calc . . .
C45 C 0.2727(10) 0.2920(7) 0.5665(8) 0.043(3) Uani 1 1 d . . .
H45 H 0.2018 0.3222 0.5526 0.052 Uiso 1 1 calc . . .
C46 C 0.3006(10) 0.1265(8) 0.8260(8) 0.045(3) Uani 1 1 d . . .
H46 H 0.3091 0.1852 0.8301 0.054 Uiso 1 1 calc . . .
C47 C 0.3884(9) 0.0692(8) 0.8067(8) 0.042(3) Uani 1 1 d . . .
H47 H 0.4669 0.0820 0.7974 0.051 Uiso 1 1 calc . . .
C48 C 0.3419(10) -0.0080(8) 0.8036(8) 0.043(3) Uani 1 1 d . . .
H48 H 0.3827 -0.0576 0.7921 0.051 Uiso 1 1 calc . . .
C49 C 0.2232(11) -0.0013(8) 0.8206(7) 0.043(3) Uani 1 1 d . . .
H49 H 0.1702 -0.0442 0.8202 0.052 Uiso 1 1 calc . . .
C50 C 0.1971(10) 0.0800(9) 0.8380(8) 0.046(3) Uani 1 1 d . . .
H50 H 0.1238 0.1001 0.8548 0.055 Uiso 1 1 calc . . .
C51 C -0.4039(9) 0.5292(10) 0.6139(7) 0.078(4) Uani 1 1 d D . .
Cl1 Cl -0.3146(6) 0.5549(4) 0.6758(4) 0.0916(16) Uiso 0.80 1 d PD . .
Cl2 Cl -0.5178(5) 0.4616(4) 0.6922(4) 0.0952(15) Uiso 0.90 1 d PD . .
Cl3 Cl -0.385(6) 0.539(5) 0.715(3) 0.13(2) Uiso 0.10 1 d PD . .
Cl4 Cl -0.5148(16) 0.4502(15) 0.6419(18) 0.036(5) Uiso 0.10 1 d PD . .
Cl5 Cl -0.265(2) 0.493(4) 0.636(4) 0.121(18) Uiso 0.10 1 d PD . .
C52 C 0.256(4) 0.7107(15) 1.0199(16) 0.111(13) Uiso 0.50 1 d PD . .
Cl6 Cl 0.3033(13) 0.5934(10) 1.0767(10) 0.137(4) Uiso 0.50 1 d PD . .
Cl7 Cl 0.2238(12) 0.7315(10) 0.9123(9) 0.132(4) Uiso 0.50 1 d PD . .
C53 C -0.067(5) -0.2236(18) 0.977(2) 0.19(5) Uiso 0.30 1 d PD . .
Cl8 Cl -0.025(2) -0.1130(11) 0.9716(17) 0.038(6) Uiso 0.15 1 d PD . .
Cl9 Cl 0.0224(18) -0.2353(15) 0.8864(14) 0.052(5) Uiso 0.15 1 d PD . .
Cl12 Cl -0.042(2) -0.2218(16) 0.8676(14) 0.056(5) Uiso 0.15 1 d PD . .
Cl13 Cl -0.050(2) -0.1046(11) 0.9609(17) 0.040(7) Uiso 0.15 1 d PD . .
C54 C 0.545(9) -0.189(11) 0.791(4) 0.200 Uiso 0.20 1 d PD . .
Cl10 Cl 0.4258(10) -0.1133(8) 0.7644(9) 0.034(3) Uiso 0.20 1 d PD . .
Cl11 Cl 0.553(3) -0.228(3) 0.908(3) 0.147(12) Uiso 0.20 1 d PD . .

loop_
_atom_site_aniso_label
_atom_site_aniso_U_11
_atom_site_aniso_U_22
_atom_site_aniso_U_33
_atom_site_aniso_U_23
_atom_site_aniso_U_13
_atom_site_aniso_U_12
Pt 0.0306(2) 0.0285(2) 0.0300(3) -0.01454(16) -0.00600(15) 0.00032(13)
Ti 0.0298(9) 0.0332(9) 0.0311(11) -0.0142(8) -0.0036(7) -0.0009(7)
P1 0.0293(12) 0.0273(12) 0.0331(16) -0.0148(11) -0.0078(10) 0.0032(9)
C1 0.046(6) 0.030(5) 0.037(7) -0.019(4) -0.002(5) -0.006(4)
C2 0.037(5) 0.024(4) 0.026(6) -0.010(4) -0.007(4) 0.007(4)
O1 0.032(4) 0.037(4) 0.041(5) -0.019(3) -0.003(3) 0.001(3)
C3 0.034(5) 0.030(5) 0.028(6) -0.013(4) -0.003(4) 0.002(4)
C4 0.051(7) 0.042(6) 0.030(7) -0.018(5) -0.001(5) -0.001(5)
C5 0.056(8) 0.060(8) 0.058(10) -0.033(7) -0.008(6) 0.006(6)
C6 0.064(8) 0.070(9) 0.025(7) -0.016(6) 0.002(6) -0.004(7)
C7 0.069(8) 0.038(6) 0.037(8) -0.010(5) -0.008(6) 0.006(6)
C8 0.046(6) 0.033(5) 0.035(7) -0.014(5) -0.001(5) -0.001(4)
C9 0.028(5) 0.032(5) 0.035(6) -0.016(4) -0.003(4) -0.004(4)
C10 0.046(6) 0.039(6) 0.034(7) -0.012(5) -0.009(5) 0.002(5)
C11 0.053(7) 0.052(7) 0.039(8) -0.020(6) 0.008(6) -0.015(6)
C12 0.024(5) 0.073(8) 0.068(10) -0.041(7) -0.001(5) -0.008(5)
C13 0.038(6) 0.058(7) 0.053(8) -0.032(6) -0.016(6) 0.003(5)
C14 0.049(6) 0.041(6) 0.035(7) -0.021(5) -0.012(5) 0.006(5)
P2 0.0345(13) 0.0288(12) 0.0297(16) -0.0135(11) -0.0041(11) 0.0030(10)
C15 0.044(6) 0.032(5) 0.039(7) -0.019(5) -0.005(5) 0.005(4)
C16 0.046(6) 0.031(5) 0.034(6) -0.019(4) -0.002(5) -0.007(4)
O2 0.034(4) 0.035(4) 0.040(4) -0.022(3) -0.011(3) -0.001(3)
C17 0.033(5) 0.038(5) 0.027(6) -0.015(4) -0.001(4) 0.005(4)
C18 0.032(5) 0.035(5) 0.034(7) -0.011(5) 0.005(4) -0.003(4)
C19 0.052(7) 0.022(5) 0.050(8) -0.003(5) -0.012(6) 0.005(4)
C20 0.046(6) 0.046(6) 0.035(7) -0.009(5) -0.007(5) 0.010(5)
C21 0.034(5) 0.048(6) 0.041(7) -0.022(5) -0.005(5) -0.004(5)
C22 0.031(5) 0.027(5) 0.027(6) -0.009(4) -0.001(4) -0.001(4)
C23 0.045(6) 0.035(5) 0.022(6) -0.011(4) 0.002(4) -0.007(4)
C24 0.049(7) 0.046(6) 0.039(7) -0.015(5) -0.004(5) -0.005(5)
C25 0.090(11) 0.046(7) 0.034(8) -0.003(5) -0.006(7) -0.013(7)
C26 0.055(8) 0.067(9) 0.052(9) -0.027(7) 0.012(6) -0.026(7)
C27 0.052(7) 0.069(8) 0.037(8) -0.023(6) 0.004(6) -0.012(6)
C28 0.042(6) 0.055(7) 0.031(7) -0.015(5) -0.005(5) -0.008(5)
C29 0.050(6) 0.044(6) 0.034(7) -0.020(5) -0.013(5) 0.018(5)
C30 0.046(7) 0.070(8) 0.052(8) -0.039(7) -0.010(6) 0.023(6)
C31 0.068(9) 0.073(10) 0.088(12) -0.055(9) -0.037(8) 0.039(8)
C32 0.123(15) 0.069(10) 0.068(11) -0.049(8) -0.041(10) 0.059(10)
C33 0.117(14) 0.037(7) 0.055(9) -0.022(6) -0.021(9) 0.025(8)
C34 0.070(8) 0.036(6) 0.034(7) -0.016(5) -0.015(6) 0.012(5)
C35 0.069(8) 0.030(5) 0.023(6) -0.011(4) -0.002(5) -0.014(5)
C36 0.071(9) 0.069(9) 0.049(9) -0.033(7) -0.011(7) -0.015(7)
C37 0.094(12) 0.071(9) 0.078(11) -0.044(8) -0.020(9) -0.031(9)
C38 0.125(15) 0.053(8) 0.059(10) -0.026(7) -0.023(9) -0.035(9)
C39 0.113(13) 0.048(7) 0.046(9) -0.030(6) -0.005(8) -0.015(8)
C40 0.079(9) 0.045(7) 0.053(9) -0.033(6) 0.001(7) -0.005(6)
C41 0.051(7) 0.040(6) 0.034(7) -0.010(5) 0.007(5) -0.012(5)
C42 0.039(6) 0.055(7) 0.045(8) -0.015(6) 0.014(5) -0.004(5)
C43 0.042(7) 0.068(9) 0.060(9) -0.002(7) -0.007(6) -0.028(6)
C44 0.051(7) 0.050(7) 0.062(9) -0.030(6) 0.012(6) -0.024(6)
C45 0.043(6) 0.030(5) 0.042(7) -0.005(5) 0.006(5) -0.004(4)
C46 0.049(7) 0.053(7) 0.044(7) -0.027(6) -0.021(5) 0.009(5)
C47 0.038(6) 0.051(7) 0.041(7) -0.020(5) -0.012(5) 0.005(5)
C48 0.046(6) 0.047(6) 0.032(7) -0.012(5) -0.013(5) 0.012(5)
C49 0.059(7) 0.039(6) 0.026(7) -0.006(5) -0.011(5) -0.005(5)
C50 0.042(6) 0.056(7) 0.030(7) -0.009(5) -0.013(5) 0.012(5)
C51 0.072(10) 0.070(10) 0.088(12) -0.031(9) -0.002(9) 0.000(8)

loop_
_atom_type_symbol
_atom_type_description
_atom_type_scat_dispersion_real
_atom_type_scat_dispersion_imag
_atom_type_scat_source
Pt Pt -1.7033 8.3905 'International Tables Vol C Tables 4.2.6.8 and 6.1.1.4'
Ti Ti 0.2776 0.4457 'International Tables Vol C Tables 4.2.6.8 and 6.1.1.4'
Cl Cl 0.1484 0.1585 'International Tables Vol C Tables 4.2.6.8 and 6.1.1.4'
P P 0.1023 0.0942 'International Tables Vol C Tables 4.2.6.8 and 6.1.1.4'
O O 0.0106 0.0060 'International Tables Vol C Tables 4.2.6.8 and 6.1.1.4'
C C 0.0033 0.0016 'International Tables Vol C Tables 4.2.6.8 and 6.1.1.4'
H H 0.0000 0.0000 'International Tables Vol C Tables 4.2.6.8 and 6.1.1.4'

loop_
_geom_angle_atom_site_label_1
_geom_angle_atom_site_label_2
_geom_angle_atom_site_label_3
_geom_angle
_geom_angle_site_symmetry_1
_geom_angle_site_symmetry_3
_geom_angle_publ_flag
O2 Pt P1 173.2(2) . . ?
O2 Pt P2 81.2(2) . . ?
P1 Pt P2 103.93(9) . . ?
O2 Pt Ti 87.65(19) . . ?
P1 Pt Ti 87.09(8) . . ?
P2 Pt Ti 168.77(7) . . ?
O1 Ti C46 140.4(4) . . ?
O1 Ti C41 76.7(4) . . ?
C46 Ti C41 140.0(4) . . ?
O1 Ti C47 114.6(4) . . ?
C46 Ti C47 34.8(4) . . ?
C41 Ti C47 132.5(4) . . ?
O1 Ti C44 133.4(4) . . ?
C46 Ti C44 84.7(4) . . ?
C41 Ti C44 56.7(4) . . ?
C47 Ti C44 98.0(5) . . ?
O1 Ti C45 104.2(4) . . ?
C46 Ti C45 115.4(4) . . ?
C41 Ti C45 33.9(4) . . ?
C47 Ti C45 131.9(4) . . ?
C44 Ti C45 34.2(4) . . ?
O1 Ti C42 84.3(4) . . ?
C46 Ti C42 117.4(5) . . ?
C41 Ti C42 34.5(4) . . ?
C47 Ti C42 98.5(4) . . ?
C44 Ti C42 57.6(4) . . ?
C45 Ti C42 57.3(4) . . ?
O1 Ti C49 85.5(4) . . ?
C46 Ti C49 57.3(4) . . ?
C41 Ti C49 162.1(4) . . ?
C47 Ti C49 56.4(4) . . ?
C44 Ti C49 141.1(4) . . ?
C45 Ti C49 157.5(4) . . ?
C42 Ti C49 145.0(4) . . ?
O1 Ti C43 119.4(5) . . ?
C46 Ti C43 85.1(5) . . ?
C41 Ti C43 57.4(4) . . ?
C47 Ti C43 79.2(4) . . ?
C44 Ti C43 33.9(5) . . ?
C45 Ti C43 56.8(4) . . ?
C42 Ti C43 35.5(5) . . ?
C49 Ti C43 135.5(4) . . ?
O1 Ti C50 116.6(4) . . ?
C46 Ti C50 34.8(4) . . ?
C41 Ti C50 160.8(4) . . ?
C47 Ti C50 57.0(4) . . ?
C44 Ti C50 108.8(4) . . ?
C45 Ti C50 127.0(4) . . ?
C42 Ti C50 152.1(4) . . ?
C49 Ti C50 34.0(4) . . ?
C43 Ti C50 119.1(5) . . ?
O1 Ti C48 85.0(4) . . ?
C46 Ti C48 56.9(4) . . ?
C41 Ti C48 142.0(4) . . ?
C47 Ti C48 33.3(4) . . ?
C44 Ti C48 131.1(5) . . ?
C45 Ti C48 163.8(4) . . ?
C42 Ti C48 111.6(4) . . ?
C49 Ti C48 34.1(4) . . ?
C43 Ti C48 107.1(4) . . ?
C50 Ti C48 56.4(4) . . ?
O1 Ti Pt 99.6(2) . . ?
C46 Ti Pt 91.7(3) . . ?
C41 Ti Pt 96.0(3) . . ?
C47 Ti Pt 124.4(3) . . ?
C44 Ti Pt 86.7(3) . . ?
C45 Ti Pt 72.2(3) . . ?
C42 Ti Pt 128.4(3) . . ?
C49 Ti Pt 86.3(3) . . ?
C43 Ti Pt 120.6(4) . . ?
C50 Ti Pt 69.0(3) . . ?
C48 Ti Pt 120.0(3) . . ?
C1 P1 C3 104.6(5) . . ?
C1 P1 C9 98.5(5) . . ?
C3 P1 C9 104.2(5) . . ?
C1 P1 Pt 122.7(4) . . ?
C3 P1 Pt 110.2(3) . . ?
C9 P1 Pt 114.6(3) . . ?
C2 C1 P1 121.7(7) . . ?
C2 C1 H1 119.2 . . ?
P1 C1 H1 119.2 . . ?
C1 C2 O1 119.4(8) . . ?
C1 C2 C29 125.3(9) . . ?
O1 C2 C29 115.3(9) . . ?
C2 O1 Ti 132.7(6) . . ?
C4 C3 C8 117.8(9) . . ?
C4 C3 P1 122.6(8) . . ?
C8 C3 P1 119.5(8) . . ?
C5 C4 C3 120.8(10) . . ?
C5 C4 H4 119.6 . . ?
C3 C4 H4 119.6 . . ?
C4 C5 C6 121.8(11) . . ?
C4 C5 H5 119.1 . . ?
C6 C5 H5 119.1 . . ?
C5 C6 C7 118.4(11) . . ?
C5 C6 H6 120.8 . . ?
C7 C6 H6 120.8 . . ?
C8 C7 C6 119.0(11) . . ?
C8 C7 H7 120.5 . . ?
C6 C7 H7 120.5 . . ?
C3 C8 C7 122.3(10) . . ?
C3 C8 H8 118.8 . . ?
C7 C8 H8 118.8 . . ?
C10 C9 C14 119.1(9) . . ?
C10 C9 P1 118.3(8) . . ?
C14 C9 P1 122.5(8) . . ?
C9 C10 C11 120.9(10) . . ?
C9 C10 H10 119.5 . . ?
C11 C10 H10 119.5 . . ?
C12 C11 C10 119.5(11) . . ?
C12 C11 H11 120.2 . . ?
C10 C11 H11 120.2 . . ?
C11 C12 C13 120.6(10) . . ?
C11 C12 H12 119.7 . . ?
C13 C12 H12 119.7 . . ?
C12 C13 C14 120.8(10) . . ?
C12 C13 H13 119.6 . . ?
C14 C13 H13 119.6 . . ?
C13 C14 C9 119.0(10) . . ?
C13 C14 H14 120.5 . . ?
C9 C14 H14 120.5 . . ?
C15 P2 C17 107.6(5) . . ?
C15 P2 C23 103.2(5) . . ?
C17 P2 C23 104.7(5) . . ?
C15 P2 Pt 99.8(4) . . ?
C17 P2 Pt 116.4(3) . . ?
C23 P2 Pt 123.3(4) . . ?
C16 C15 P2 116.1(8) . . ?
C16 C15 H15 122.0 . . ?
P2 C15 H15 122.0 . . ?
O2 C16 C15 123.4(9) . . ?
O2 C16 C35 114.1(9) . . ?
C15 C16 C35 122.4(10) . . ?
C16 O2 Pt 118.8(6) . . ?
C22 C17 C18 117.9(10) . . ?
C22 C17 P2 121.7(8) . . ?
C18 C17 P2 119.6(8) . . ?
C19 C18 C17 120.8(10) . . ?
C19 C18 H18 119.6 . . ?
C17 C18 H18 119.6 . . ?
C18 C19 C20 122.2(10) . . ?
C18 C19 H19 118.9 . . ?
C20 C19 H19 118.9 . . ?
C21 C20 C19 117.1(10) . . ?
C21 C20 H20 121.4 . . ?
C19 C20 H20 121.4 . . ?
C22 C21 C20 121.0(10) . . ?
C22 C21 H21 119.5 . . ?
C20 C21 H21 119.5 . . ?
C17 C22 C21 120.9(9) . . ?
C17 C22 H22 119.5 . . ?
C21 C22 H22 119.5 . . ?
C24 C23 C28 117.6(10) . . ?
C24 C23 P2 118.1(9) . . ?
C28 C23 P2 124.2(8) . . ?
C23 C24 C25 120.5(12) . . ?
C23 C24 H24 119.7 . . ?
C25 C24 H24 119.7 . . ?
C26 C25 C24 119.9(12) . . ?
C26 C25 H25 120.1 . . ?
C24 C25 H25 120.1 . . ?
C25 C26 C27 119.8(12) . . ?
C25 C26 H26 120.1 . . ?
C27 C26 H26 120.1 . . ?
C28 C27 C26 119.6(12) . . ?
C28 C27 H27 120.2 . . ?
C26 C27 H27 120.2 . . ?
C27 C28 C23 122.5(11) . . ?
C27 C28 H28 118.7 . . ?
C23 C28 H28 118.7 . . ?
C30 C29 C34 118.5(10) . . ?
C30 C29 C2 120.2(11) . . ?
C34 C29 C2 121.2(10) . . ?
C29 C30 C31 121.4(13) . . ?
C29 C30 Cl10 104.9(9) . . ?
C31 C30 Cl10 93.6(9) . . ?
C29 C30 H30 119.3 . . ?
C31 C30 H30 119.3 . . ?
Cl10 C30 H30 70.9 . . ?
C32 C31 C30 118.5(14) . . ?
C32 C31 H31 120.7 . . ?
C30 C31 H31 120.7 . . ?
C31 C32 C33 122.1(12) . . ?
C31 C32 H32 119.0 . . ?
C33 C32 H32 119.0 . . ?
C32 C33 C34 119.7(14) . . ?
C32 C33 H33 120.1 . . ?
C34 C33 H33 120.1 . . ?
C33 C34 C29 119.7(13) . . ?
C33 C34 H34 120.2 . . ?
C29 C34 H34 120.2 . . ?
C36 C35 C40 117.3(11) . . ?
C36 C35 C16 120.3(11) . . ?
C40 C35 C16 122.2(11) . . ?
C37 C36 C35 121.2(14) . . ?
C37 C36 H36 119.4 . . ?
C35 C36 H36 119.4 . . ?
C36 C37 C38 119.9(15) . . ?
C36 C37 H37 120.1 . . ?
C38 C37 H37 120.1 . . ?
C39 C38 C37 119.3(12) . . ?
C39 C38 H38 120.4 . . ?
C37 C38 H38 120.4 . . ?
C38 C39 C40 120.9(14) . . ?
C38 C39 H39 119.6 . . ?
C40 C39 H39 119.6 . . ?
C39 C40 C35 121.4(14) . . ?
C39 C40 H40 119.3 . . ?
C35 C40 H40 119.3 . . ?
C45 C41 C42 109.9(11) . . ?
C45 C41 Ti 73.8(7) . . ?
C42 C41 Ti 73.6(7) . . ?
C45 C41 H41 125.1 . . ?
C42 C41 H41 125.1 . . ?
Ti C41 H41 119.3 . . ?
C41 C42 C43 105.8(11) . . ?
C41 C42 Ti 71.9(6) . . ?
C43 C42 Ti 73.1(6) . . ?
C41 C42 H42 127.1 . . ?
C43 C42 H42 127.1 . . ?
Ti C42 H42 119.9 . . ?
C44 C43 C42 107.0(11) . . ?
C44 C43 Ti 71.9(6) . . ?
C42 C43 Ti 71.4(7) . . ?
C44 C43 H43 126.5 . . ?
C42 C43 H43 126.5 . . ?
Ti C43 H43 121.9 . . ?
C43 C44 C45 109.3(11) . . ?
C43 C44 Ti 74.2(7) . . ?
C45 C44 Ti 73.0(6) . . ?
C43 C44 H44 125.3 . . ?
C45 C44 H44 125.4 . . ?
Ti C44 H44 119.2 . . ?
C41 C45 C44 108.0(11) . . ?
C41 C45 Ti 72.3(6) . . ?
C44 C45 Ti 72.7(7) . . ?
C41 C45 H45 126.0 . . ?
C44 C45 H45 126.0 . . ?
Ti C45 H45 120.7 . . ?
C47 C46 C50 107.2(10) . . ?
C47 C46 Ti 73.8(7) . . ?
C50 C46 Ti 75.0(6) . . ?
C47 C46 H46 126.4 . . ?
C50 C46 H46 126.4 . . ?
Ti C46 H46 116.9 . . ?
C48 C47 C46 109.0(10) . . ?
C48 C47 Ti 75.0(6) . . ?
C46 C47 Ti 71.3(6) . . ?
C48 C47 H47 125.5 . . ?
C46 C47 H47 125.5 . . ?
Ti C47 H47 119.8 . . ?
C47 C48 C49 108.4(10) . . ?
C47 C48 Cl10 127.9(9) . . ?
C49 C48 Cl10 123.3(9) . . ?
C47 C48 Ti 71.7(6) . . ?
C49 C48 Ti 72.4(6) . . ?
Cl10 C48 Ti 116.1(6) . . ?
C47 C48 H48 125.8 . . ?
C49 C48 H48 125.8 . . ?
Cl10 C48 H48 6.2 . . ?
Ti C48 H48 121.8 . . ?
C50 C49 C48 108.0(10) . . ?
C50 C49 Ti 73.1(7) . . ?
C48 C49 Ti 73.5(7) . . ?
C50 C49 H49 126.0 . . ?
C48 C49 H49 126.0 . . ?
Ti C49 H49 119.2 . . ?
C49 C50 C46 107.3(10) . . ?
C49 C50 Ti 72.9(7) . . ?
C46 C50 Ti 70.2(7) . . ?
C49 C50 H50 126.3 . . ?
C46 C50 H50 126.3 . . ?
Ti C50 H50 122.3 . . ?
Cl4 C51 Cl1 134.5(11) . . ?
Cl4 C51 Cl5 124(2) . . ?
Cl1 C51 Cl5 48(2) . . ?
Cl4 C51 Cl2 30.0(9) . . ?
Cl1 C51 Cl2 107.1(7) . . ?
Cl5 C51 Cl2 119(2) . . ?
Cl4 C51 Cl3 107(3) . . ?
Cl1 C51 Cl3 31(2) . . ?
Cl5 C51 Cl3 72(3) . . ?
Cl2 C51 Cl3 77(2) . . ?
Cl3 Cl1 Cl5 121(4) . . ?
Cl3 Cl1 C51 75.9(15) . . ?
Cl5 Cl1 C51 66.5(12) . . ?
Cl4 Cl2 C51 73.0(8) . . ?
Cl4 Cl2 Cl3 123.4(16) . . ?
C51 Cl2 Cl3 51.3(13) . . ?
Cl1 Cl3 C51 72.8(14) . . ?
Cl1 Cl3 Cl5 36(3) . . ?
C51 Cl3 Cl5 53.7(16) . . ?
Cl1 Cl3 Cl2 121.3(18) . . ?
C51 Cl3 Cl2 51.3(13) . . ?
Cl5 Cl3 Cl2 90(2) . . ?
Cl2 Cl4 C51 77.0(9) . . ?
Cl1 Cl5 C51 65.8(12) . . ?
Cl1 Cl5 Cl3 23(2) . . ?
C51 Cl5 Cl3 54.5(17) . . ?
Cl6 C52 Cl7 111.3(13) . . ?
Cl13 C53 Cl12 105.5(17) . . ?
Cl13 C53 Cl9 105.0(14) . . ?
Cl12 C53 Cl9 27.8(9) . . ?
Cl13 C53 Cl8 11.5(11) . . ?
Cl12 C53 Cl8 109.3(15) . . ?
Cl9 C53 Cl8 103.1(16) . . ?
Cl12 Cl9 C53 76.1(10) . . ?
Cl9 Cl12 C53 76.1(10) . . ?
Cl11 C54 Cl10 108(2) . . ?
C54 Cl10 C48 137(4) . . ?
C54 Cl10 C30 107(3) . . ?
C48 Cl10 C30 115.3(7) . . ?

loop_
_geom_bond_atom_site_label_1
_geom_bond_atom_site_label_2
_geom_bond_distance
_geom_bond_site_symmetry_2
_geom_bond_publ_flag
Pt O2 2.121(6) . ?
Pt P1 2.212(2) . ?
Pt P2 2.341(3) . ?
Pt Ti 2.7210(18) . ?
Ti O1 1.916(7) . ?
Ti C46 2.342(11) . ?
Ti C41 2.359(11) . ?
Ti C47 2.374(11) . ?
Ti C44 2.374(11) . ?
Ti C45 2.378(11) . ?
Ti C42 2.380(11) . ?
Ti C49 2.401(11) . ?
Ti C43 2.403(11) . ?
Ti C50 2.405(12) . ?
Ti C48 2.416(11) . ?
P1 C1 1.794(10) . ?
P1 C3 1.826(10) . ?
P1 C9 1.836(9) . ?
C1 C2 1.330(14) . ?
C1 H1 0.9500 . ?
C2 O1 1.332(11) . ?
C2 C29 1.489(13) . ?
C3 C4 1.386(14) . ?
C3 C8 1.388(14) . ?
C4 C5 1.382(18) . ?
C4 H4 0.9500 . ?
C5 C6 1.385(18) . ?
C5 H5 0.9500 . ?
C6 C7 1.405(18) . ?
C6 H6 0.9500 . ?
C7 C8 1.398(17) . ?
C7 H7 0.9500 . ?
C8 H8 0.9500 . ?
C9 C10 1.381(15) . ?
C9 C14 1.422(14) . ?
C10 C11 1.400(16) . ?
C10 H10 0.9500 . ?
C11 C12 1.371(17) . ?
C11 H11 0.9500 . ?
C12 C13 1.384(18) . ?
C12 H12 0.9500 . ?
C13 C14 1.387(16) . ?
C13 H13 0.9500 . ?
C14 H14 0.9500 . ?
P2 C15 1.780(10) . ?
P2 C17 1.814(10) . ?
P2 C23 1.825(10) . ?
C15 C16 1.351(15) . ?
C15 H15 0.9500 . ?
C16 O2 1.320(12) . ?
C16 C35 1.506(13) . ?
C17 C22 1.393(14) . ?
C17 C18 1.421(14) . ?
C18 C19 1.352(16) . ?
C18 H18 0.9500 . ?
C19 C20 1.413(17) . ?
C19 H19 0.9500 . ?
C20 C21 1.403(16) . ?
C20 H20 0.9500 . ?
C21 C22 1.393(15) . ?
C21 H21 0.9500 . ?
C22 H22 0.9500 . ?
C23 C24 1.381(16) . ?
C23 C28 1.389(16) . ?
C24 C25 1.395(18) . ?
C24 H24 0.9500 . ?
C25 C26 1.38(2) . ?
C25 H25 0.9500 . ?
C26 C27 1.379(19) . ?
C26 H26 0.9500 . ?
C27 C28 1.353(17) . ?
C27 H27 0.9500 . ?
C28 H28 0.9500 . ?
C29 C30 1.384(16) . ?
C29 C34 1.424(16) . ?
C30 C31 1.400(17) . ?
C30 Cl10 2.154(18) . ?
C30 H30 0.9500 . ?
C31 C32 1.37(2) . ?
C31 H31 0.9500 . ?
C32 C33 1.38(2) . ?
C32 H32 0.9500 . ?
C33 C34 1.387(16) . ?
C33 H33 0.9500 . ?
C34 H34 0.9500 . ?
C35 C36 1.372(19) . ?
C35 C40 1.386(17) . ?
C36 C37 1.368(17) . ?
C36 H36 0.9500 . ?
C37 C38 1.39(2) . ?
C37 H37 0.9500 . ?
C38 C39 1.34(2) . ?
C38 H38 0.9500 . ?
C39 C40 1.365(17) . ?
C39 H39 0.9500 . ?
C40 H40 0.9500 . ?
C41 C45 1.381(16) . ?
C41 C42 1.406(18) . ?
C41 H41 0.9500 . ?
C42 C43 1.46(2) . ?
C42 H42 0.9500 . ?
C43 C44 1.392(19) . ?
C43 H43 0.9500 . ?
C44 C45 1.398(18) . ?
C44 H44 0.9500 . ?
C45 H45 0.9500 . ?
C46 C47 1.412(16) . ?
C46 C50 1.421(16) . ?
C46 H46 0.9500 . ?
C47 C48 1.372(16) . ?
C47 H47 0.9500 . ?
C48 C49 1.411(17) . ?
C48 Cl10 2.128(17) . ?
C48 H48 0.9500 . ?
C49 C50 1.406(17) . ?
C49 H49 0.9500 . ?
C50 H50 0.9500 . ?
C51 Cl4 1.739(10) . ?
C51 Cl1 1.747(9) . ?
C51 Cl5 1.757(10) . ?
C51 Cl2 1.773(9) . ?
C51 Cl3 1.774(10) . ?
Cl1 Cl3 0.95(7) . ?
Cl1 Cl5 1.42(6) . ?
Cl2 Cl4 0.91(3) . ?
Cl2 Cl3 2.22(6) . ?
Cl3 Cl5 2.07(8) . ?
C52 Cl6 1.749(10) . ?
C52 Cl7 1.757(10) . ?
C53 Cl13 1.763(10) . ?
C53 Cl12 1.767(10) . ?
C53 Cl9 1.768(10) . ?
C53 Cl8 1.771(10) . ?
Cl9 Cl12 0.85(3) . ?
C54 Cl11 1.769(10) . ?
C54 Cl10 1.771(10) . ?

loop_
_geom_torsion_atom_site_label_1
_geom_torsion_atom_site_label_2
_geom_torsion_atom_site_label_3
_geom_torsion_atom_site_label_4
_geom_torsion
_geom_torsion_site_symmetry_1
_geom_torsion_site_symmetry_2
_geom_torsion_site_symmetry_3
_geom_torsion_site_symmetry_4
_geom_torsion_publ_flag
O2 Pt Ti O1 -176.7(3) . . . . ?
P1 Pt Ti O1 -1.0(2) . . . . ?
P2 Pt Ti O1 -170.1(4) . . . . ?
O2 Pt Ti C46 41.5(4) . . . . ?
P1 Pt Ti C46 -142.9(3) . . . . ?
P2 Pt Ti C46 48.1(5) . . . . ?
O2 Pt Ti C41 -99.2(3) . . . . ?
P1 Pt Ti C41 76.4(3) . . . . ?
P2 Pt Ti C41 -92.6(5) . . . . ?
O2 Pt Ti C47 54.3(4) . . . . ?
P1 Pt Ti C47 -130.0(4) . . . . ?
P2 Pt Ti C47 60.9(5) . . . . ?
O2 Pt Ti C44 -43.2(4) . . . . ?
P1 Pt Ti C44 132.5(3) . . . . ?
P2 Pt Ti C44 -36.6(5) . . . . ?
O2 Pt Ti C45 -74.8(4) . . . . ?
P1 Pt Ti C45 100.9(3) . . . . ?
P2 Pt Ti C45 -68.2(5) . . . . ?
O2 Pt Ti C42 -86.3(5) . . . . ?
P1 Pt Ti C42 89.3(4) . . . . ?
P2 Pt Ti C42 -79.7(6) . . . . ?
O2 Pt Ti C49 98.6(3) . . . . ?
P1 Pt Ti C49 -85.8(3) . . . . ?
P2 Pt Ti C49 105.2(5) . . . . ?
O2 Pt Ti C43 -43.8(5) . . . . ?
P1 Pt Ti C43 131.8(4) . . . . ?
P2 Pt Ti C43 -37.2(6) . . . . ?
O2 Pt Ti C50 68.4(4) . . . . ?
P1 Pt Ti C50 -116.0(3) . . . . ?
P2 Pt Ti C50 75.0(5) . . . . ?
O2 Pt Ti C48 93.6(4) . . . . ?
P1 Pt Ti C48 -90.8(3) . . . . ?
P2 Pt Ti C48 100.2(5) . . . . ?
O2 Pt P1 C1 78.9(17) . . . . ?
P2 Pt P1 C1 -143.1(4) . . . . ?
Ti Pt P1 C1 39.1(4) . . . . ?
O2 Pt P1 C3 -44.9(17) . . . . ?
P2 Pt P1 C3 93.1(3) . . . . ?
Ti Pt P1 C3 -84.7(3) . . . . ?
O2 Pt P1 C9 -162.1(17) . . . . ?
P2 Pt P1 C9 -24.0(4) . . . . ?
Ti Pt P1 C9 158.2(4) . . . . ?
C3 P1 C1 C2 72.9(10) . . . . ?
C9 P1 C1 C2 -179.9(9) . . . . ?
Pt P1 C1 C2 -53.4(10) . . . . ?
P1 C1 C2 O1 1.2(14) . . . . ?
P1 C1 C2 C29 -176.2(8) . . . . ?
C1 C2 O1 Ti 61.6(13) . . . . ?
C29 C2 O1 Ti -120.7(9) . . . . ?
C46 Ti O1 C2 50.3(11) . . . . ?
C41 Ti O1 C2 -148.3(9) . . . . ?
C47 Ti O1 C2 80.7(9) . . . . ?
C44 Ti O1 C2 -149.1(8) . . . . ?
C45 Ti O1 C2 -128.3(8) . . . . ?
C42 Ti O1 C2 177.5(9) . . . . ?
C49 Ti O1 C2 31.0(9) . . . . ?
C43 Ti O1 C2 172.0(8) . . . . ?
C50 Ti O1 C2 16.9(9) . . . . ?
C48 Ti O1 C2 65.2(9) . . . . ?
Pt Ti O1 C2 -54.4(8) . . . . ?
C1 P1 C3 C4 5.5(10) . . . . ?
C9 P1 C3 C4 -97.4(9) . . . . ?
Pt P1 C3 C4 139.2(8) . . . . ?
C1 P1 C3 C8 -177.3(8) . . . . ?
C9 P1 C3 C8 79.8(9) . . . . ?
Pt P1 C3 C8 -43.6(9) . . . . ?
C8 C3 C4 C5 1.7(17) . . . . ?
P1 C3 C4 C5 178.9(9) . . . . ?
C3 C4 C5 C6 -2(2) . . . . ?
C4 C5 C6 C7 0(2) . . . . ?
C5 C6 C7 C8 1(2) . . . . ?
C4 C3 C8 C7 -0.1(16) . . . . ?
P1 C3 C8 C7 -177.4(9) . . . . ?
C6 C7 C8 C3 -1.4(19) . . . . ?
C1 P1 C9 C10 77.4(9) . . . . ?
C3 P1 C9 C10 -175.1(8) . . . . ?
Pt P1 C9 C10 -54.5(9) . . . . ?
C1 P1 C9 C14 -99.9(9) . . . . ?
C3 P1 C9 C14 7.7(9) . . . . ?
Pt P1 C9 C14 128.2(7) . . . . ?
C14 C9 C10 C11 -0.9(16) . . . . ?
P1 C9 C10 C11 -178.2(9) . . . . ?
C9 C10 C11 C12 1.8(18) . . . . ?
C10 C11 C12 C13 -1.2(19) . . . . ?
C11 C12 C13 C14 -0.4(19) . . . . ?
C12 C13 C14 C9 1.3(17) . . . . ?
C10 C9 C14 C13 -0.7(15) . . . . ?
P1 C9 C14 C13 176.5(8) . . . . ?
O2 Pt P2 C15 5.4(4) . . . . ?
P1 Pt P2 C15 -170.0(4) . . . . ?
Ti Pt P2 C15 -1.3(6) . . . . ?
O2 Pt P2 C17 120.8(4) . . . . ?
P1 Pt P2 C17 -54.6(4) . . . . ?
Ti Pt P2 C17 114.1(5) . . . . ?
O2 Pt P2 C23 -107.6(4) . . . . ?
P1 Pt P2 C23 77.0(4) . . . . ?
Ti Pt P2 C23 -114.3(5) . . . . ?
C17 P2 C15 C16 -130.3(9) . . . . ?
C23 P2 C15 C16 119.4(9) . . . . ?
Pt P2 C15 C16 -8.4(9) . . . . ?
P2 C15 C16 O2 7.7(15) . . . . ?
P2 C15 C16 C35 -174.0(8) . . . . ?
C15 C16 O2 Pt -1.9(14) . . . . ?
C35 C16 O2 Pt 179.6(6) . . . . ?
P1 Pt O2 C16 135.8(15) . . . . ?
P2 Pt O2 C16 -3.1(7) . . . . ?
Ti Pt O2 C16 175.6(7) . . . . ?
C15 P2 C17 C22 -155.6(8) . . . . ?
C23 P2 C17 C22 -46.3(9) . . . . ?
Pt P2 C17 C22 93.5(8) . . . . ?
C15 P2 C17 C18 34.9(10) . . . . ?
C23 P2 C17 C18 144.2(8) . . . . ?
Pt P2 C17 C18 -76.0(9) . . . . ?
C22 C17 C18 C19 -1.5(15) . . . . ?
P2 C17 C18 C19 168.5(9) . . . . ?
C17 C18 C19 C20 -0.1(17) . . . . ?
C18 C19 C20 C21 2.1(18) . . . . ?
C19 C20 C21 C22 -2.6(17) . . . . ?
C18 C17 C22 C21 1.0(15) . . . . ?
P2 C17 C22 C21 -168.7(8) . . . . ?
C20 C21 C22 C17 1.1(16) . . . . ?
C15 P2 C23 C24 -90.7(9) . . . . ?
C17 P2 C23 C24 156.8(9) . . . . ?
Pt P2 C23 C24 20.6(10) . . . . ?
C15 P2 C23 C28 84.8(10) . . . . ?
C17 P2 C23 C28 -27.7(10) . . . . ?
Pt P2 C23 C28 -163.9(8) . . . . ?
C28 C23 C24 C25 -0.7(17) . . . . ?
P2 C23 C24 C25 175.1(9) . . . . ?
C23 C24 C25 C26 1.9(19) . . . . ?
C24 C25 C26 C27 -2(2) . . . . ?
C25 C26 C27 C28 2(2) . . . . ?
C26 C27 C28 C23 -0.6(19) . . . . ?
C24 C23 C28 C27 0.1(17) . . . . ?
P2 C23 C28 C27 -175.4(9) . . . . ?
C1 C2 C29 C30 175.4(11) . . . . ?
O1 C2 C29 C30 -2.1(15) . . . . ?
C1 C2 C29 C34 -6.4(16) . . . . ?
O1 C2 C29 C34 176.0(10) . . . . ?
C34 C29 C30 C31 1.1(18) . . . . ?
C2 C29 C30 C31 179.3(11) . . . . ?
C34 C29 C30 Cl10 -102.7(11) . . . . ?
C2 C29 C30 Cl10 75.5(12) . . . . ?
C29 C30 C31 C32 1(2) . . . . ?
Cl10 C30 C31 C32 110.7(14) . . . . ?
C30 C31 C32 C33 -1(2) . . . . ?
C31 C32 C33 C34 0(2) . . . . ?
C32 C33 C34 C29 2(2) . . . . ?
C30 C29 C34 C33 -2.4(17) . . . . ?
C2 C29 C34 C33 179.4(11) . . . . ?
O2 C16 C35 C36 2.5(15) . . . . ?
C15 C16 C35 C36 -176.0(11) . . . . ?
O2 C16 C35 C40 -172.6(11) . . . . ?
C15 C16 C35 C40 8.9(17) . . . . ?
C40 C35 C36 C37 -1(2) . . . . ?
C16 C35 C36 C37 -176.3(13) . . . . ?
C35 C36 C37 C38 1(2) . . . . ?
C36 C37 C38 C39 -1(2) . . . . ?
C37 C38 C39 C40 1(2) . . . . ?
C38 C39 C40 C35 -2(2) . . . . ?
C36 C35 C40 C39 1(2) . . . . ?
C16 C35 C40 C39 176.6(12) . . . . ?
O1 Ti C41 C45 143.5(8) . . . . ?
C46 Ti C41 C45 -54.9(10) . . . . ?
C47 Ti C41 C45 -105.2(8) . . . . ?
C44 Ti C41 C45 -37.2(7) . . . . ?
C42 Ti C41 C45 -117.0(11) . . . . ?
C49 Ti C41 C45 141.3(13) . . . . ?
C43 Ti C41 C45 -77.8(8) . . . . ?
C50 Ti C41 C45 7.5(17) . . . . ?
C48 Ti C41 C45 -153.2(7) . . . . ?
Pt Ti C41 C45 45.0(7) . . . . ?
O1 Ti C41 C42 -99.5(8) . . . . ?
C46 Ti C41 C42 62.1(10) . . . . ?
C47 Ti C41 C42 11.9(10) . . . . ?
C44 Ti C41 C42 79.8(8) . . . . ?
C45 Ti C41 C42 117.0(11) . . . . ?
C49 Ti C41 C42 -101.6(15) . . . . ?
C43 Ti C41 C42 39.2(8) . . . . ?
C50 Ti C41 C42 124.5(13) . . . . ?
C48 Ti C41 C42 -36.1(10) . . . . ?
Pt Ti C41 C42 162.0(7) . . . . ?
C45 C41 C42 C43 -0.3(13) . . . . ?
Ti C41 C42 C43 -65.8(8) . . . . ?
C45 C41 C42 Ti 65.4(8) . . . . ?
O1 Ti C42 C41 74.7(7) . . . . ?
C46 Ti C42 C41 -140.2(7) . . . . ?
C47 Ti C42 C41 -171.2(7) . . . . ?
C44 Ti C42 C41 -77.0(8) . . . . ?
C45 Ti C42 C41 -36.2(7) . . . . ?
C49 Ti C42 C41 148.4(7) . . . . ?
C43 Ti C42 C41 -113.5(11) . . . . ?
C50 Ti C42 C41 -144.6(9) . . . . ?
C48 Ti C42 C41 157.0(7) . . . . ?
Pt Ti C42 C41 -23.1(9) . . . . ?
O1 Ti C42 C43 -171.8(8) . . . . ?
C46 Ti C42 C43 -26.7(9) . . . . ?
C41 Ti C42 C43 113.5(11) . . . . ?
C47 Ti C42 C43 -57.6(8) . . . . ?
C44 Ti C42 C43 36.5(8) . . . . ?
C45 Ti C42 C43 77.3(8) . . . . ?
C49 Ti C42 C43 -98.1(10) . . . . ?
C50 Ti C42 C43 -31.1(13) . . . . ?
C48 Ti C42 C43 -89.5(8) . . . . ?
Pt Ti C42 C43 90.4(8) . . . . ?
C41 C42 C43 C44 1.4(13) . . . . ?
Ti C42 C43 C44 -63.6(8) . . . . ?
C41 C42 C43 Ti 65.0(8) . . . . ?
O1 Ti C43 C44 125.1(8) . . . . ?
C46 Ti C43 C44 -87.9(9) . . . . ?
C41 Ti C43 C44 77.6(9) . . . . ?
C47 Ti C43 C44 -122.6(9) . . . . ?
C45 Ti C43 C44 37.0(8) . . . . ?
C42 Ti C43 C44 115.7(11) . . . . ?
C49 Ti C43 C44 -118.4(9) . . . . ?
C50 Ti C43 C44 -80.3(9) . . . . ?
C48 Ti C43 C44 -141.0(8) . . . . ?
Pt Ti C43 C44 1.2(10) . . . . ?
O1 Ti C43 C42 9.4(9) . . . . ?
C46 Ti C43 C42 156.4(8) . . . . ?
C41 Ti C43 C42 -38.1(7) . . . . ?
C47 Ti C43 C42 121.7(8) . . . . ?
C44 Ti C43 C42 -115.7(11) . . . . ?
C45 Ti C43 C42 -78.7(8) . . . . ?
C49 Ti C43 C42 125.9(8) . . . . ?
C50 Ti C43 C42 164.0(7) . . . . ?
C48 Ti C43 C42 103.4(8) . . . . ?
Pt Ti C43 C42 -114.5(7) . . . . ?
C42 C43 C44 C45 -1.9(14) . . . . ?
Ti C43 C44 C45 -65.1(8) . . . . ?
C42 C43 C44 Ti 63.2(8) . . . . ?
O1 Ti C44 C43 -78.7(10) . . . . ?
C46 Ti C44 C43 89.0(9) . . . . ?
C41 Ti C44 C43 -79.6(9) . . . . ?
C47 Ti C44 C43 56.7(9) . . . . ?
C45 Ti C44 C43 -116.5(11) . . . . ?
C42 Ti C44 C43 -38.3(8) . . . . ?
C49 Ti C44 C43 101.1(10) . . . . ?
C50 Ti C44 C43 114.5(8) . . . . ?
C48 Ti C44 C43 53.1(10) . . . . ?
Pt Ti C44 C43 -178.9(8) . . . . ?
O1 Ti C44 C45 37.7(9) . . . . ?
C46 Ti C44 C45 -154.5(8) . . . . ?
C41 Ti C44 C45 36.8(7) . . . . ?
C47 Ti C44 C45 173.2(7) . . . . ?
C42 Ti C44 C45 78.2(8) . . . . ?
C49 Ti C44 C45 -142.5(8) . . . . ?
C43 Ti C44 C45 116.5(11) . . . . ?
C50 Ti C44 C45 -129.0(7) . . . . ?
C48 Ti C44 C45 169.5(7) . . . . ?
Pt Ti C44 C45 -62.5(7) . . . . ?
C42 C41 C45 C44 -0.8(13) . . . . ?
Ti C41 C45 C44 64.4(8) . . . . ?
C42 C41 C45 Ti -65.3(8) . . . . ?
C43 C44 C45 C41 1.7(13) . . . . ?
Ti C44 C45 C41 -64.2(8) . . . . ?
C43 C44 C45 Ti 65.9(9) . . . . ?
O1 Ti C45 C41 -36.7(8) . . . . ?
C46 Ti C45 C41 144.4(7) . . . . ?
C47 Ti C45 C41 107.0(8) . . . . ?
C44 Ti C45 C41 116.0(10) . . . . ?
C42 Ti C45 C41 36.8(7) . . . . ?
C49 Ti C45 C41 -150.0(10) . . . . ?
C43 Ti C45 C41 79.5(8) . . . . ?
C50 Ti C45 C41 -176.9(7) . . . . ?
C48 Ti C45 C41 86.6(16) . . . . ?
Pt Ti C45 C41 -132.4(7) . . . . ?
O1 Ti C45 C44 -152.7(7) . . . . ?
C46 Ti C45 C44 28.3(8) . . . . ?
C41 Ti C45 C44 -116.0(10) . . . . ?
C47 Ti C45 C44 -9.1(9) . . . . ?
C42 Ti C45 C44 -79.2(8) . . . . ?
C49 Ti C45 C44 93.9(12) . . . . ?
C43 Ti C45 C44 -36.6(8) . . . . ?
C50 Ti C45 C44 67.0(8) . . . . ?
C48 Ti C45 C44 -29.4(18) . . . . ?
Pt Ti C45 C44 111.5(7) . . . . ?
O1 Ti C46 C47 53.8(10) . . . . ?
C41 Ti C46 C47 -97.4(9) . . . . ?
C44 Ti C46 C47 -112.2(7) . . . . ?
C45 Ti C46 C47 -127.7(7) . . . . ?
C42 Ti C46 C47 -63.0(8) . . . . ?
C49 Ti C46 C47 76.8(7) . . . . ?
C43 Ti C46 C47 -78.2(8) . . . . ?
C50 Ti C46 C47 113.3(10) . . . . ?
C48 Ti C46 C47 35.9(7) . . . . ?
Pt Ti C46 C47 161.2(7) . . . . ?
O1 Ti C46 C50 -59.5(9) . . . . ?
C41 Ti C46 C50 149.3(7) . . . . ?
C47 Ti C46 C50 -113.3(10) . . . . ?
C44 Ti C46 C50 134.5(7) . . . . ?
C45 Ti C46 C50 118.9(7) . . . . ?
C42 Ti C46 C50 -176.4(7) . . . . ?
C49 Ti C46 C50 -36.6(7) . . . . ?
C43 Ti C46 C50 168.5(7) . . . . ?
C48 Ti C46 C50 -77.4(7) . . . . ?
Pt Ti C46 C50 47.9(6) . . . . ?
C50 C46 C47 C48 2.0(13) . . . . ?
Ti C46 C47 C48 -66.2(8) . . . . ?
C50 C46 C47 Ti 68.2(8) . . . . ?
O1 Ti C47 C48 -29.1(8) . . . . ?
C46 Ti C47 C48 116.4(10) . . . . ?
C41 Ti C47 C48 -123.5(7) . . . . ?
C44 Ti C47 C48 -175.0(7) . . . . ?
C45 Ti C47 C48 -169.8(7) . . . . ?
C42 Ti C47 C48 -116.7(7) . . . . ?
C49 Ti C47 C48 36.8(7) . . . . ?
C43 Ti C47 C48 -146.7(8) . . . . ?
C50 Ti C47 C48 77.8(8) . . . . ?
Pt Ti C47 C48 93.5(7) . . . . ?
O1 Ti C47 C46 -145.5(7) . . . . ?
C41 Ti C47 C46 120.1(8) . . . . ?
C44 Ti C47 C46 68.6(8) . . . . ?
C45 Ti C47 C46 73.7(9) . . . . ?
C42 Ti C47 C46 126.9(7) . . . . ?
C49 Ti C47 C46 -79.6(8) . . . . ?
C43 Ti C47 C46 96.9(8) . . . . ?
C50 Ti C47 C46 -38.7(7) . . . . ?
C48 Ti C47 C46 -116.4(10) . . . . ?
Pt Ti C47 C46 -23.0(8) . . . . ?
C46 C47 C48 C49 0.2(13) . . . . ?
Ti C47 C48 C49 -63.5(8) . . . . ?
C46 C47 C48 Cl10 173.0(10) . . . . ?
Ti C47 C48 Cl10 109.2(10) . . . . ?
C46 C47 C48 Ti 63.8(8) . . . . ?
O1 Ti C48 C47 153.7(7) . . . . ?
C46 Ti C48 C47 -37.7(7) . . . . ?
C41 Ti C48 C47 92.9(9) . . . . ?
C44 Ti C48 C47 6.6(9) . . . . ?
C45 Ti C48 C47 28.2(18) . . . . ?
C42 Ti C48 C47 71.8(8) . . . . ?
C49 Ti C48 C47 -117.0(10) . . . . ?
C43 Ti C48 C47 34.4(8) . . . . ?
C50 Ti C48 C47 -79.6(8) . . . . ?
Pt Ti C48 C47 -108.1(7) . . . . ?
O1 Ti C48 C49 -89.3(7) . . . . ?
C46 Ti C48 C49 79.3(8) . . . . ?
C41 Ti C48 C49 -150.1(7) . . . . ?
C47 Ti C48 C49 117.0(10) . . . . ?
C44 Ti C48 C49 123.6(7) . . . . ?
C45 Ti C48 C49 145.1(13) . . . . ?
C42 Ti C48 C49 -171.2(7) . . . . ?
C43 Ti C48 C49 151.4(7) . . . . ?
C50 Ti C48 C49 37.4(7) . . . . ?
Pt Ti C48 C49 8.9(8) . . . . ?
O1 Ti C48 Cl10 29.7(6) . . . . ?
C46 Ti C48 Cl10 -161.6(9) . . . . ?
C41 Ti C48 Cl10 -31.1(10) . . . . ?
C47 Ti C48 Cl10 -124.0(10) . . . . ?
C44 Ti C48 Cl10 -117.4(7) . . . . ?
C45 Ti C48 Cl10 -95.8(15) . . . . ?
C42 Ti C48 Cl10 -52.1(8) . . . . ?
C49 Ti C48 Cl10 119.0(10) . . . . ?
C43 Ti C48 Cl10 -89.6(8) . . . . ?
C50 Ti C48 Cl10 156.4(8) . . . . ?
Pt Ti C48 Cl10 128.0(6) . . . . ?
C47 C48 C49 C50 -2.4(13) . . . . ?
Cl10 C48 C49 C50 -175.6(9) . . . . ?
Ti C48 C49 C50 -65.5(8) . . . . ?
C47 C48 C49 Ti 63.1(8) . . . . ?
Cl10 C48 C49 Ti -110.1(9) . . . . ?
O1 Ti C49 C50 -157.0(7) . . . . ?
C46 Ti C49 C50 37.5(7) . . . . ?
C41 Ti C49 C50 -154.9(13) . . . . ?
C47 Ti C49 C50 79.3(7) . . . . ?
C44 Ti C49 C50 23.1(11) . . . . ?
C45 Ti C49 C50 -40.2(14) . . . . ?
C42 Ti C49 C50 129.7(9) . . . . ?
C43 Ti C49 C50 74.5(10) . . . . ?
C48 Ti C49 C50 115.3(10) . . . . ?
Pt Ti C49 C50 -57.0(6) . . . . ?
O1 Ti C49 C48 87.7(7) . . . . ?
C46 Ti C49 C48 -77.8(7) . . . . ?
C41 Ti C49 C48 89.8(15) . . . . ?
C47 Ti C49 C48 -35.9(7) . . . . ?
C44 Ti C49 C48 -92.1(9) . . . . ?
C45 Ti C49 C48 -155.5(10) . . . . ?
C42 Ti C49 C48 14.4(11) . . . . ?
C43 Ti C49 C48 -40.8(10) . . . . ?
C50 Ti C49 C48 -115.3(10) . . . . ?
Pt Ti C49 C48 -172.3(7) . . . . ?
C48 C49 C50 C46 3.6(13) . . . . ?
Ti C49 C50 C46 -62.1(8) . . . . ?
C48 C49 C50 Ti 65.8(8) . . . . ?
C47 C46 C50 C49 -3.5(13) . . . . ?
Ti C46 C50 C49 63.9(8) . . . . ?
C47 C46 C50 Ti -67.4(8) . . . . ?
O1 Ti C50 C49 25.8(8) . . . . ?
C46 Ti C50 C49 -116.2(10) . . . . ?
C41 Ti C50 C49 156.7(12) . . . . ?
C47 Ti C50 C49 -77.5(7) . . . . ?
C44 Ti C50 C49 -164.9(7) . . . . ?
C45 Ti C50 C49 161.9(7) . . . . ?
C42 Ti C50 C49 -109.3(10) . . . . ?
C43 Ti C50 C49 -129.4(8) . . . . ?
C48 Ti C50 C49 -37.4(7) . . . . ?
Pt Ti C50 C49 116.3(7) . . . . ?
O1 Ti C50 C46 142.1(6) . . . . ?
C41 Ti C50 C46 -87.1(14) . . . . ?
C47 Ti C50 C46 38.7(6) . . . . ?
C44 Ti C50 C46 -48.7(8) . . . . ?
C45 Ti C50 C46 -81.8(8) . . . . ?
C42 Ti C50 C46 6.9(12) . . . . ?
C49 Ti C50 C46 116.2(10) . . . . ?
C43 Ti C50 C46 -13.2(8) . . . . ?
C48 Ti C50 C46 78.8(7) . . . . ?
Pt Ti C50 C46 -127.4(7) . . . . ?
Cl4 C51 Cl1 Cl3 -34(5) . . . . ?
Cl5 C51 Cl1 Cl3 -133(5) . . . . ?
Cl2 C51 Cl1 Cl3 -19(4) . . . . ?
Cl4 C51 Cl1 Cl5 99(3) . . . . ?
Cl2 C51 Cl1 Cl5 114(3) . . . . ?
Cl3 C51 Cl1 Cl5 133(5) . . . . ?
Cl1 C51 Cl2 Cl4 -159.3(19) . . . . ?
Cl5 C51 Cl2 Cl4 -109(3) . . . . ?
Cl3 C51 Cl2 Cl4 -169(3) . . . . ?
Cl4 C51 Cl2 Cl3 169(3) . . . . ?
Cl1 C51 Cl2 Cl3 10(2) . . . . ?
Cl5 C51 Cl2 Cl3 61(3) . . . . ?
Cl5 Cl1 Cl3 C51 -51(3) . . . . ?
C51 Cl1 Cl3 Cl5 51(3) . . . . ?
Cl5 Cl1 Cl3 Cl2 -34(7) . . . . ?
C51 Cl1 Cl3 Cl2 17(4) . . . . ?
Cl4 C51 Cl3 Cl1 156(3) . . . . ?
Cl5 C51 Cl3 Cl1 35(4) . . . . ?
Cl2 C51 Cl3 Cl1 161(4) . . . . ?
Cl4 C51 Cl3 Cl5 121(3) . . . . ?
Cl1 C51 Cl3 Cl5 -35(4) . . . . ?
Cl2 C51 Cl3 Cl5 126(3) . . . . ?
Cl4 C51 Cl3 Cl2 -5.5(15) . . . . ?
Cl1 C51 Cl3 Cl2 -161(4) . . . . ?
Cl5 C51 Cl3 Cl2 -126(3) . . . . ?
Cl4 Cl2 Cl3 Cl1 -9(7) . . . . ?
C51 Cl2 Cl3 Cl1 -21(4) . . . . ?
Cl4 Cl2 Cl3 C51 12(3) . . . . ?
Cl4 Cl2 Cl3 Cl5 -28(4) . . . . ?
C51 Cl2 Cl3 Cl5 -40.5(18) . . . . ?
Cl3 Cl2 Cl4 C51 -10(3) . . . . ?
Cl1 C51 Cl4 Cl2 28(3) . . . . ?
Cl5 C51 Cl4 Cl2 90(3) . . . . ?
Cl3 C51 Cl4 Cl2 11(3) . . . . ?
Cl3 Cl1 Cl5 C51 55(4) . . . . ?
C51 Cl1 Cl5 Cl3 -55(4) . . . . ?
Cl4 C51 Cl5 Cl1 -122(2) . . . . ?
Cl2 C51 Cl5 Cl1 -87(2) . . . . ?
Cl3 C51 Cl5 Cl1 -24(3) . . . . ?
Cl4 C51 Cl5 Cl3 -99(3) . . . . ?
Cl1 C51 Cl5 Cl3 24(3) . . . . ?
Cl2 C51 Cl5 Cl3 -64(3) . . . . ?
C51 Cl3 Cl5 Cl1 113(5) . . . . ?
Cl2 Cl3 Cl5 Cl1 152(5) . . . . ?
Cl1 Cl3 Cl5 C51 -113(5) . . . . ?
Cl2 Cl3 Cl5 C51 38.9(16) . . . . ?
Cl13 C53 Cl9 Cl12 -95(3) . . . . ?
Cl8 C53 Cl9 Cl12 -106(3) . . . . ?
Cl13 C53 Cl12 Cl9 93(3) . . . . ?
Cl8 C53 Cl12 Cl9 82(4) . . . . ?
Cl11 C54 Cl10 C48 37(14) . . . . ?
Cl11 C54 Cl10 C30 -156(7) . . . . ?
C47 C48 Cl10 C54 51(7) . . . . ?
C49 C48 Cl10 C54 -138(7) . . . . ?
Ti C48 Cl10 C54 137(7) . . . . ?
C47 C48 Cl10 C30 -115.7(11) . . . . ?
C49 C48 Cl10 C30 56.1(13) . . . . ?
Ti C48 Cl10 C30 -29.2(10) . . . . ?
C29 C30 Cl10 C54 144(6) . . . . ?
C31 C30 Cl10 C54 20(6) . . . . ?
C29 C30 Cl10 C48 -46.0(12) . . . . ?
C31 C30 Cl10 C48 -169.9(11) . . . . ?
